data_1526016
loop_
_publ_author_name
'Meyer, M.'
'Schleid, T.'
'Lissner, F.'

_publ_section_title
;
 Nd3 N Cl6 und Nd4 N S3 Cl3 : Zwei Neodymnitrid-Derivate mit discreten
 Einheiten Kantenverknuepfter ((N2 Nd6)(12+)) bzw. isolierter (N
 Nd4)(9+)-Tetraeder
;
_journal_name_full 'Zeitschrift fuer Anorganische und Allgemeine Chemie'
_journal_page_first 1205
_journal_page_last 1210
_journal_volume 626
_journal_year 2000
_chemical_formula_sum 'Cl3 N Nd4 S3'
_chemical_name_systematic '(Nd4 N) S3 Cl3'
_space_group_IT_number 186
_symmetry_space_group_name_Hall 'P 6c -2c'
_symmetry_space_group_name_H-M 'P 63 m c'
_cell_angle_alpha 90
_cell_angle_beta 90
_cell_angle_gamma 120
_cell_formula_units_Z 2
_cell_length_a 9.2278
_cell_length_b 9.2278
_cell_length_c 6.8306
_cell_volume 503.716
_citation_journal_id_ASTM ZAACAB
_cod_data_source_file Meyer_ZAACAB_2000_737.cif
_cod_data_source_block Cl3N1Nd4S3
_cod_original_cell_volume 503.7161
_cod_original_formula_sum 'Cl3 N1 Nd4 S3'
_cod_database_code 1526016

loop_
_symmetry_equiv_pos_as_xyz
x,y,z
x-y,x,z+1/2
-y,x-y,z
-x,-y,z+1/2
-x+y,-x,z
y,-x+y,z+1/2
y,x,z+1/2
-x+y,y,z
-x,-x+y,z+1/2
-y,-x,z
x-y,-y,z+1/2
x,x-y,z

loop_
_atom_site_label
_atom_site_type_symbol
_atom_site_fract_x
_atom_site_fract_y
_atom_site_fract_z
_atom_site_occupancy
_atom_site_U_iso_or_equiv
N1 N-3 0.6667 0.3333 0.634 1 0.0
Cl1 Cl-1 0.86949 0.13051 0.3602 1 0.0
Nd1 Nd+3 0.6667 0.3333 0.29301 1 0.0
Nd2 Nd+3 0.79976 0.20024 0.75 1 0.0
S1 S-2 0.53145 0.46855 0.0316 1 0.0
